data_7062201
loop_
_publ_author_name
'Hulushe, Siya T.'
'Malan, Frederick P.'
'Hosten, Eric C.'
'Lobb, Kevin A.'
'Khanye, Setshaba D.'
'Watkins, Gareth M.'

_publ_section_title
;
 Photo-and thermoresponsive N-salicylideneaniline derivatives: solid-state
 studies and structural aspects
;
_journal_issue 43
_journal_name_full 'New Journal of Chemistry'
_journal_page_first 20940
_journal_page_last 20950
_journal_paper_doi 10.1039/D1NJ03056F
_journal_volume 46
_journal_year 2022
_chemical_compound_source Synthesized
_chemical_formula_moiety 'C14 H12 N2 O3'
_chemical_formula_sum 'C14 H12 N2 O3'
_chemical_formula_weight 256.26
_chemical_melting_point 461
_chemical_name_common 2-((E)-(p-tolylimino)methyl)-4-nitrophenol
_chemical_name_systematic 2-((E)-(p-tolylimino)methyl)-4-nitrophenol
_space_group_crystal_system monoclinic
_space_group_IT_number 14
_space_group_name_Hall '-P 2ybc'
_space_group_name_H-M_alt 'P 1 21/c 1'
_atom_sites_solution_hydrogens mixed
_atom_sites_solution_primary dual
_atom_sites_solution_secondary difmap
_audit_creation_method SHELXL-2018/3
_audit_update_record
;
2021-03-25 deposited with the CCDC.	2022-10-24 downloaded from the CCDC.
;
_cell_angle_alpha 90
_cell_angle_beta 95.379(4)
_cell_angle_gamma 90
_cell_formula_units_Z 4
_cell_length_a 14.0772(11)
_cell_length_b 14.1814(12)
_cell_length_c 6.2335(5)
_cell_measurement_reflns_used 9984
_cell_measurement_temperature 230(2)
_cell_measurement_theta_max 28.36
_cell_measurement_theta_min 2.87
_cell_volume 1238.94(17)
_computing_cell_refinement 'APEX2 v2011.4-1 (Bruker AXS)'
_computing_data_collection 'Bruker Instrument Service v2011.4.0.0'
_computing_data_reduction 'SAINT V7.68A (Bruker AXS, 2009)'
_computing_molecular_graphics 'Ortep-3 for Windows (Farrugia, 2012)'
_computing_publication_material 'PLATON (Spek, 2009) and MERCURY (Macrae, 2008)'
_computing_structure_refinement 'SHELXL-2018/3 (Sheldrick, 2015) and ShelXle (H\"ubschle, 2011)'
_computing_structure_solution 'SHELXT-2018/2 (Sheldrick, 2015)'
_diffrn_ambient_temperature 230(2)
_diffrn_detector_area_resol_mean 8.3333
_diffrn_measured_fraction_theta_full 1.000
_diffrn_measured_fraction_theta_max 0.997
_diffrn_measurement_device_type 'Bruker APEX-II CCD'
_diffrn_measurement_method '\f and \w scans'
_diffrn_radiation_monochromator graphite
_diffrn_radiation_probe x-ray
_diffrn_radiation_type MoK\a
_diffrn_radiation_wavelength 0.71073
_diffrn_reflns_av_R_equivalents 0.0455
_diffrn_reflns_av_unetI/netI 0.0247
_diffrn_reflns_Laue_measured_fraction_full 1.000
_diffrn_reflns_Laue_measured_fraction_max 0.997
_diffrn_reflns_limit_h_max 18
_diffrn_reflns_limit_h_min -18
_diffrn_reflns_limit_k_max 18
_diffrn_reflns_limit_k_min -18
_diffrn_reflns_limit_l_max 8
_diffrn_reflns_limit_l_min -8
_diffrn_reflns_number 31233
_diffrn_reflns_point_group_measured_fraction_full 1.000
_diffrn_reflns_point_group_measured_fraction_max 0.997
_diffrn_reflns_theta_full 25.242
_diffrn_reflns_theta_max 28.462
_diffrn_reflns_theta_min 2.043
_diffrn_source 'sealed X-ray tube'
_diffrn_source_type 'Bruker X8 (Mo) X-ray source'
_exptl_absorpt_coefficient_mu 0.099
_exptl_absorpt_correction_T_max 1.0000
_exptl_absorpt_correction_T_min 0.8947
_exptl_absorpt_correction_type numerical
_exptl_absorpt_process_details 'SADABS V2008/1 (Bruker AXS)'
_exptl_crystal_colour orange
_exptl_crystal_density_diffrn 1.374
_exptl_crystal_density_method 'not measured'
_exptl_crystal_description block
_exptl_crystal_F_000 536
_exptl_crystal_recrystallization_method 'Methanol/hexane mixture'
_exptl_crystal_size_max 0.772
_exptl_crystal_size_mid 0.668
_exptl_crystal_size_min 0.120
_refine_diff_density_max 0.281
_refine_diff_density_min -0.290
_refine_diff_density_rms 0.043
_refine_ls_extinction_method none
_refine_ls_goodness_of_fit_ref 1.083
_refine_ls_hydrogen_treatment mixed
_refine_ls_matrix_type full
_refine_ls_number_parameters 182
_refine_ls_number_reflns 3129
_refine_ls_number_restraints 0
_refine_ls_restrained_S_all 1.083
_refine_ls_R_factor_all 0.0693
_refine_ls_R_factor_gt 0.0494
_refine_ls_shift/su_max 0.000
_refine_ls_shift/su_mean 0.000
_refine_ls_structure_factor_coef Fsqd
_refine_ls_weighting_details 'w=1/[\s^2^(Fo^2^)+(0.0738P)^2^+0.3691P] where P=(Fo^2^+2Fc^2^)/3'
_refine_ls_weighting_scheme calc
_refine_ls_wR_factor_gt 0.1374
_refine_ls_wR_factor_ref 0.1598
_reflns_Friedel_coverage 0.000
_reflns_number_gt 2362
_reflns_number_total 3129
_reflns_threshold_expression 'I > 2\s(I)'
_cod_data_source_file d1nj03056f2.cif
_cod_data_source_block ka095
_cod_original_sg_symbol_H-M 'P 21/c'
_cod_database_code 7062201
_shelx_space_group_comment
;
The symmetry employed for this shelxl refinement is uniquely defined
by the following loop, which should always be used as a source of
symmetry information in preference to the above space-group names.
They are only intended as comments.
;
_shelx_estimated_absorpt_t_min 0.928
_shelx_estimated_absorpt_t_max 0.988

loop_
_space_group_symop_operation_xyz
'x, y, z'
'-x, y+1/2, -z+1/2'
'-x, -y, -z'
'x, -y-1/2, z-1/2'

loop_
_atom_site_label
_atom_site_type_symbol
_atom_site_fract_x
_atom_site_fract_y
_atom_site_fract_z
_atom_site_U_iso_or_equiv
_atom_site_adp_type
_atom_site_occupancy
_atom_site_site_symmetry_order
_atom_site_calc_flag
_atom_site_refinement_flags_posn
_atom_site_refinement_flags_adp
_atom_site_refinement_flags_occupancy
_atom_site_disorder_assembly
_atom_site_disorder_group
O1 O 0.68743(9) 0.33358(9) 0.3142(2) 0.0516(3) Uani 1 1 d . . . . .
O2 O 0.28376(9) 0.40498(16) 0.6089(3) 0.0907(6) Uani 1 1 d . . . . .
O3 O 0.36867(8) 0.44407(11) 0.8963(2) 0.0651(4) Uani 1 1 d . . . . .
N1 N 0.78613(8) 0.37964(9) 0.6649(2) 0.0380(3) Uani 1 1 d . . . . .
N2 N 0.36069(9) 0.41474(11) 0.7117(2) 0.0472(3) Uani 1 1 d . . . . .
C1 C 0.70847(10) 0.39499(10) 0.7518(2) 0.0372(3) Uani 1 1 d . . . . .
H1 H 0.711133 0.412573 0.897662 0.045 Uiso 1 1 calc R U . . .
C2 C 1.15621(13) 0.35719(17) 1.1270(4) 0.0683(6) Uani 1 1 d . . . . .
H2A H 1.181598 0.294982 1.101954 0.102 Uiso 1 1 calc R U . . .
H2B H 1.151827 0.365963 1.280085 0.102 Uiso 1 1 calc R U . . .
H2C H 1.198167 0.404685 1.075520 0.102 Uiso 1 1 calc R U . . .
C11 C 0.61698(10) 0.38554(10) 0.6278(2) 0.0337(3) Uani 1 1 d . . . . .
C12 C 0.61035(10) 0.35177(10) 0.4119(2) 0.0377(3) Uani 1 1 d . . . . .
C13 C 0.51944(11) 0.33775(11) 0.3017(2) 0.0414(3) Uani 1 1 d . . . . .
H13 H 0.514385 0.314395 0.159938 0.050 Uiso 1 1 calc R U . . .
C14 C 0.43836(11) 0.35771(11) 0.3983(2) 0.0414(3) Uani 1 1 d . . . . .
H14 H 0.377925 0.348127 0.323869 0.050 Uiso 1 1 calc R U . . .
C15 C 0.44652(10) 0.39253(10) 0.6091(2) 0.0358(3) Uani 1 1 d . . . . .
C16 C 0.53380(10) 0.40594(10) 0.7232(2) 0.0344(3) Uani 1 1 d . . . . .
H16 H 0.537350 0.428822 0.865305 0.041 Uiso 1 1 calc R U . . .
C21 C 0.87642(10) 0.37817(10) 0.7879(2) 0.0360(3) Uani 1 1 d . . . . .
C22 C 0.95580(11) 0.40656(12) 0.6885(3) 0.0444(4) Uani 1 1 d . . . . .
H22 H 0.948755 0.429142 0.546080 0.053 Uiso 1 1 calc R U . . .
C23 C 1.04537(11) 0.40146(13) 0.7999(3) 0.0493(4) Uani 1 1 d . . . . .
H23 H 1.098673 0.422238 0.732790 0.059 Uiso 1 1 calc R U . . .
C24 C 1.05834(11) 0.36645(12) 1.0080(3) 0.0462(4) Uani 1 1 d . . . . .
C25 C 0.97810(11) 0.33783(12) 1.1039(3) 0.0445(4) Uani 1 1 d . . . . .
H25 H 0.985253 0.313968 1.245215 0.053 Uiso 1 1 calc R U . . .
C26 C 0.88768(10) 0.34365(11) 0.9961(2) 0.0413(3) Uani 1 1 d . . . . .
H26 H 0.834178 0.324194 1.064191 0.050 Uiso 1 1 calc R U . . .
H1A H 0.738(3) 0.346(2) 0.415(7) 0.080(14) Uiso 0.72(6) 1 d . . P A 1
H1B H 0.783(4) 0.369(4) 0.533(11) 0.03(2) Uiso 0.28(6) 1 d . . P A 2

loop_
_atom_site_aniso_label
_atom_site_aniso_U_11
_atom_site_aniso_U_22
_atom_site_aniso_U_33
_atom_site_aniso_U_23
_atom_site_aniso_U_13
_atom_site_aniso_U_12
O1 0.0464(7) 0.0676(8) 0.0423(6) -0.0101(5) 0.0119(5) 0.0046(6)
O2 0.0316(6) 0.1682(18) 0.0709(9) -0.0246(10) -0.0022(6) -0.0004(8)
O3 0.0423(7) 0.1007(11) 0.0533(7) -0.0179(7) 0.0104(5) 0.0026(6)
N1 0.0324(6) 0.0412(7) 0.0406(7) 0.0000(5) 0.0046(5) -0.0008(5)
N2 0.0310(6) 0.0645(9) 0.0458(7) -0.0012(6) 0.0022(5) -0.0006(6)
C1 0.0339(7) 0.0395(7) 0.0382(7) -0.0040(6) 0.0030(6) -0.0006(5)
C2 0.0387(9) 0.0826(14) 0.0807(14) 0.0000(11) -0.0091(9) -0.0035(9)
C11 0.0333(7) 0.0335(7) 0.0343(7) -0.0008(5) 0.0020(5) 0.0009(5)
C12 0.0408(7) 0.0359(7) 0.0368(7) 0.0002(6) 0.0060(6) 0.0022(6)
C13 0.0483(8) 0.0434(8) 0.0316(7) -0.0045(6) -0.0008(6) 0.0016(6)
C14 0.0389(8) 0.0447(8) 0.0388(8) 0.0009(6) -0.0062(6) -0.0013(6)
C15 0.0313(7) 0.0388(7) 0.0370(7) 0.0017(6) 0.0016(5) 0.0016(5)
C16 0.0337(7) 0.0378(7) 0.0316(6) -0.0012(5) 0.0023(5) 0.0005(5)
C21 0.0309(7) 0.0366(7) 0.0408(7) -0.0029(6) 0.0046(5) -0.0008(5)
C22 0.0384(8) 0.0500(9) 0.0457(8) 0.0054(7) 0.0093(6) -0.0031(6)
C23 0.0333(7) 0.0556(10) 0.0602(10) 0.0038(8) 0.0109(7) -0.0077(7)
C24 0.0350(7) 0.0474(9) 0.0553(9) -0.0071(7) -0.0011(6) -0.0029(6)
C25 0.0434(8) 0.0491(9) 0.0406(8) 0.0002(7) 0.0017(6) -0.0001(6)
C26 0.0358(7) 0.0471(8) 0.0423(8) 0.0008(6) 0.0105(6) -0.0022(6)

loop_
_atom_type_symbol
_atom_type_description
_atom_type_scat_dispersion_real
_atom_type_scat_dispersion_imag
_atom_type_scat_source
C C 0.0033 0.0016 'International Tables Vol C Tables 4.2.6.8 and 6.1.1.4'
H H 0.0000 0.0000 'International Tables Vol C Tables 4.2.6.8 and 6.1.1.4'
N N 0.0061 0.0033 'International Tables Vol C Tables 4.2.6.8 and 6.1.1.4'
O O 0.0106 0.0060 'International Tables Vol C Tables 4.2.6.8 and 6.1.1.4'

loop_
_geom_angle_atom_site_label_1
_geom_angle_atom_site_label_2
_geom_angle_atom_site_label_3
_geom_angle
_geom_angle_site_symmetry_1
_geom_angle_site_symmetry_3
_geom_angle_publ_flag
C12 O1 H1A 105(2) . . ?
C1 N1 C21 121.94(14) . . ?
C1 N1 H1B 119(4) . . ?
C21 N1 H1B 119(4) . . ?
O2 N2 O3 122.43(14) . . ?
O2 N2 C15 118.70(14) . . ?
O3 N2 C15 118.85(12) . . ?
N1 C1 C11 120.69(14) . . ?
N1 C1 H1 119.7 . . ?
C11 C1 H1 119.7 . . ?
C24 C2 H2A 109.5 . . ?
C24 C2 H2B 109.5 . . ?
H2A C2 H2B 109.5 . . ?
C24 C2 H2C 109.5 . . ?
H2A C2 H2C 109.5 . . ?
H2B C2 H2C 109.5 . . ?
C16 C11 C12 119.38(13) . . ?
C16 C11 C1 119.68(13) . . ?
C12 C11 C1 120.88(13) . . ?
O1 C12 C13 119.75(13) . . ?
O1 C12 C11 121.25(14) . . ?
C13 C12 C11 119.00(13) . . ?
C14 C13 C12 120.85(13) . . ?
C14 C13 H13 119.6 . . ?
C12 C13 H13 119.6 . . ?
C13 C14 C15 119.21(13) . . ?
C13 C14 H14 120.4 . . ?
C15 C14 H14 120.4 . . ?
C16 C15 C14 121.75(13) . . ?
C16 C15 N2 118.81(13) . . ?
C14 C15 N2 119.44(13) . . ?
C15 C16 C11 119.79(13) . . ?
C15 C16 H16 120.1 . . ?
C11 C16 H16 120.1 . . ?
C26 C21 C22 119.73(14) . . ?
C26 C21 N1 121.96(13) . . ?
C22 C21 N1 118.16(14) . . ?
C23 C22 C21 119.67(15) . . ?
C23 C22 H22 120.2 . . ?
C21 C22 H22 120.2 . . ?
C22 C23 C24 121.54(14) . . ?
C22 C23 H23 119.2 . . ?
C24 C23 H23 119.2 . . ?
C23 C24 C25 117.86(14) . . ?
C23 C24 C2 121.75(16) . . ?
C25 C24 C2 120.38(16) . . ?
C26 C25 C24 121.44(15) . . ?
C26 C25 H25 119.3 . . ?
C24 C25 H25 119.3 . . ?
C21 C26 C25 119.74(13) . . ?
C21 C26 H26 120.1 . . ?
C25 C26 H26 120.1 . . ?

loop_
_geom_bond_atom_site_label_1
_geom_bond_atom_site_label_2
_geom_bond_distance
_geom_bond_site_symmetry_2
_geom_bond_publ_flag
O1 C12 1.3187(18) . ?
O1 H1A 0.92(5) . ?
O2 N2 1.2135(17) . ?
O3 N2 1.2187(18) . ?
N1 C1 1.2833(18) . ?
N1 C21 1.4215(18) . ?
N1 H1B 0.83(7) . ?
N2 C15 1.4537(19) . ?
C1 C11 1.4449(19) . ?
C1 H1 0.9400 . ?
C2 C24 1.508(2) . ?
C2 H2A 0.9700 . ?
C2 H2B 0.9700 . ?
C2 H2C 0.9700 . ?
C11 C16 1.3925(19) . ?
C11 C12 1.423(2) . ?
C12 C13 1.409(2) . ?
C13 C14 1.369(2) . ?
C13 H13 0.9400 . ?
C14 C15 1.398(2) . ?
C14 H14 0.9400 . ?
C15 C16 1.3741(19) . ?
C16 H16 0.9400 . ?
C21 C26 1.382(2) . ?
C21 C22 1.387(2) . ?
C22 C23 1.383(2) . ?
C22 H22 0.9400 . ?
C23 C24 1.385(3) . ?
C23 H23 0.9400 . ?
C24 C25 1.387(2) . ?
C25 C26 1.385(2) . ?
C25 H25 0.9400 . ?
C26 H26 0.9400 . ?

loop_
_geom_hbond_atom_site_label_D
_geom_hbond_atom_site_label_H
_geom_hbond_atom_site_label_A
_geom_hbond_distance_DH
_geom_hbond_distance_HA
_geom_hbond_distance_DA
_geom_hbond_angle_DHA
_geom_hbond_site_symmetry_A
_geom_hbond_publ_flag
O1 H1A N1 0.92(5) 1.71(5) 2.5627(18) 153(3) . yes

loop_
_geom_torsion_atom_site_label_1
_geom_torsion_atom_site_label_2
_geom_torsion_atom_site_label_3
_geom_torsion_atom_site_label_4
_geom_torsion
_geom_torsion_site_symmetry_1
_geom_torsion_site_symmetry_2
_geom_torsion_site_symmetry_3
_geom_torsion_site_symmetry_4
_geom_torsion_publ_flag
C21 N1 C1 C11 -172.94(13) . . . . ?
N1 C1 C11 C16 -177.62(13) . . . . ?
N1 C1 C11 C12 5.1(2) . . . . ?
C16 C11 C12 O1 178.51(14) . . . . ?
C1 C11 C12 O1 -4.2(2) . . . . ?
C16 C11 C12 C13 -1.5(2) . . . . ?
C1 C11 C12 C13 175.86(13) . . . . ?
O1 C12 C13 C14 -178.83(14) . . . . ?
C11 C12 C13 C14 1.1(2) . . . . ?
C12 C13 C14 C15 0.1(2) . . . . ?
C13 C14 C15 C16 -1.0(2) . . . . ?
C13 C14 C15 N2 179.38(14) . . . . ?
O2 N2 C15 C16 178.27(16) . . . . ?
O3 N2 C15 C16 -0.4(2) . . . . ?
O2 N2 C15 C14 -2.1(2) . . . . ?
O3 N2 C15 C14 179.21(15) . . . . ?
C14 C15 C16 C11 0.7(2) . . . . ?
N2 C15 C16 C11 -179.71(13) . . . . ?
C12 C11 C16 C15 0.6(2) . . . . ?
C1 C11 C16 C15 -176.77(13) . . . . ?
C1 N1 C21 C26 35.1(2) . . . . ?
C1 N1 C21 C22 -149.31(15) . . . . ?
C26 C21 C22 C23 -1.0(2) . . . . ?
N1 C21 C22 C23 -176.72(14) . . . . ?
C21 C22 C23 C24 1.5(3) . . . . ?
C22 C23 C24 C25 -1.1(3) . . . . ?
C22 C23 C24 C2 177.57(17) . . . . ?
C23 C24 C25 C26 0.1(2) . . . . ?
C2 C24 C25 C26 -178.53(16) . . . . ?
C22 C21 C26 C25 0.1(2) . . . . ?
N1 C21 C26 C25 175.63(13) . . . . ?
C24 C25 C26 C21 0.3(2) . . . . ?
